data_7157050
loop_
_publ_author_name
'Zhang, Chen'
'Shang, Xinye'
'Cheng, Yuyu'
'Li, Fushuai'
'Zhao, Hanhui'
'Li, Pengfei'
'Li, Wenjun'

_publ_section_title
;
 Enantioselective construction of 3-substituted 3-amino-2-oxindoles
 containing an N,N-ketal skeleton via organocatalyzed aza-addition of
 isatin imines.
;
_journal_issue 36
_journal_name_full 'Organic &amp; biomolecular chemistry'
_journal_page_first 8374
_journal_page_last 8378
_journal_paper_doi 10.1039/c9ob01870k
_journal_volume 17
_journal_year 2019
_chemical_formula_moiety 'C26 H24 Br N5 O3'
_chemical_formula_sum 'C26 H24 Br N5 O3'
_chemical_formula_weight 534.41
_space_group_crystal_system orthorhombic
_space_group_IT_number 61
_space_group_name_Hall '-P 2ac 2ab'
_space_group_name_H-M_alt 'P b c a'
_symmetry_space_group_name_Hall '-P 2ac 2ab'
_symmetry_space_group_name_H-M 'P b c a'
_atom_sites_solution_hydrogens geom
_atom_sites_solution_primary dual
_audit_creation_date 2018-05-21
_audit_creation_method
;
Olex2 1.2
(compiled 2018.05.18 svn.r3508 for OlexSys, GUI svn.r5497)
;
_audit_update_record
;
2019-03-18 deposited with the CCDC.    2019-08-28 downloaded from the CCDC.
;
_cell_angle_alpha 90
_cell_angle_beta 90
_cell_angle_gamma 90
_cell_formula_units_Z 8
_cell_length_a 17.594(2)
_cell_length_b 10.7941(13)
_cell_length_c 25.355(3)
_cell_measurement_reflns_used 9073
_cell_measurement_temperature 150
_cell_measurement_theta_max 27.45
_cell_measurement_theta_min 2.35
_cell_volume 4815.2(10)
_computing_cell_refinement 'SAINT v8.37A (Bruker, 2015)'
_computing_data_reduction 'SAINT v8.37A (Bruker, 2015)'
_computing_molecular_graphics 'Olex2 (Dolomanov et al., 2009)'
_computing_publication_material 'Olex2 (Dolomanov et al., 2009)'
_computing_structure_refinement 'ShelXL (Sheldrick, 2015)'
_computing_structure_solution 'ShelXT (Sheldrick, 2015)'
_diffrn_ambient_temperature 150
_diffrn_detector 'Bruker PHOTO 100 area detector'
_diffrn_detector_area_resol_mean 7.9
_diffrn_detector_type 'CCD area detector'
_diffrn_measured_fraction_theta_full 1.000
_diffrn_measured_fraction_theta_max 0.997
_diffrn_measurement_device 'three-circle diffractometer'
_diffrn_measurement_device_type 'Bruker PHOTO 100 area detector'
_diffrn_measurement_method '\w and \f scans'
_diffrn_radiation_monochromator 'mirror optics'
_diffrn_radiation_probe x-ray
_diffrn_radiation_type MoK\a
_diffrn_radiation_wavelength 0.71073
_diffrn_reflns_av_R_equivalents 0.0545
_diffrn_reflns_av_unetI/netI 0.0396
_diffrn_reflns_Laue_measured_fraction_full 1.000
_diffrn_reflns_Laue_measured_fraction_max 0.997
_diffrn_reflns_limit_h_max 22
_diffrn_reflns_limit_h_min -22
_diffrn_reflns_limit_k_max 14
_diffrn_reflns_limit_k_min -12
_diffrn_reflns_limit_l_max 27
_diffrn_reflns_limit_l_min -32
_diffrn_reflns_number 41959
_diffrn_reflns_point_group_measured_fraction_full 1.000
_diffrn_reflns_point_group_measured_fraction_max 0.997
_diffrn_reflns_theta_full 25.242
_diffrn_reflns_theta_max 27.544
_diffrn_reflns_theta_min 2.315
_diffrn_source 'microfocus sealed X-ray tube'
_diffrn_source_type 'Incoatec I\ms'
_diffrn_standards_number 0
_exptl_absorpt_coefficient_mu 1.746
_exptl_absorpt_correction_T_max 0.7456
_exptl_absorpt_correction_T_min 0.5898
_exptl_absorpt_correction_type multi-scan
_exptl_absorpt_process_details
'SADABS-2014/5 (Bruker,2014/5) was used for absorption correction. wR2(int) was 0.0829 before and 0.0531 after correction. The Ratio of minimum to maximum transmission is 0.7910. The \l/2 correction factor is Not present.'
_exptl_crystal_colour colourless
_exptl_crystal_colour_primary colourless
_exptl_crystal_density_diffrn 1.474
_exptl_crystal_description block
_exptl_crystal_F_000 2192
_exptl_crystal_size_max 0.4
_exptl_crystal_size_mid 0.4
_exptl_crystal_size_min 0.36
_refine_diff_density_max 0.472
_refine_diff_density_min -0.566
_refine_diff_density_rms 0.065
_refine_ls_extinction_coef 0.00126(14)
_refine_ls_extinction_expression Fc^*^=kFc[1+0.001xFc^2^\l^3^/sin(2\q)]^-1/4^
_refine_ls_extinction_method 'SHELXL-2016/6 (Sheldrick 2016)'
_refine_ls_goodness_of_fit_ref 1.018
_refine_ls_hydrogen_treatment constr
_refine_ls_matrix_type full
_refine_ls_number_parameters 320
_refine_ls_number_reflns 5532
_refine_ls_number_restraints 0
_refine_ls_restrained_S_all 1.018
_refine_ls_R_factor_all 0.0565
_refine_ls_R_factor_gt 0.0366
_refine_ls_shift/su_max 0.002
_refine_ls_shift/su_mean 0.000
_refine_ls_structure_factor_coef Fsqd
_refine_ls_weighting_details 'w=1/[\s^2^(Fo^2^)+(0.0263P)^2^+5.4892P] where P=(Fo^2^+2Fc^2^)/3'
_refine_ls_weighting_scheme calc
_refine_ls_wR_factor_gt 0.0747
_refine_ls_wR_factor_ref 0.0821
_reflns_Friedel_coverage 0.000
_reflns_number_gt 4330
_reflns_number_total 5532
_reflns_threshold_expression 'I > 2\s(I)'
_cod_data_source_file c9ob01870k2.cif
_cod_data_source_block cxy0376
_cod_depositor_comments 'Adding full bibliography for 7157049--7157053.cif.'
_cod_original_cell_volume 4815.1(10)
_cod_database_code 7157050
_shelx_shelxl_version_number 2016/6
_shelx_space_group_comment
;
The symmetry employed for this shelxl refinement is uniquely defined
by the following loop, which should always be used as a source of
symmetry information in preference to the above space-group names.
They are only intended as comments.
;
_shelx_estimated_absorpt_t_max 0.572
_shelx_estimated_absorpt_t_min 0.542
_olex2_refinement_description
;
1. Fixed Uiso
 At 1.2 times of:
  All C(H) groups, All C(H,H) groups, All N(H) groups
 At 1.5 times of:
  All C(H,H,H) groups
2.a Secondary CH2 refined with riding coordinates:
 C6(H6A,H6B)
2.b Aromatic/amide H refined with riding coordinates:
 N1(H1), C8(H8), C9(H9), C10(H10), C13(H13), C14(H14), C16(H16), C18(H18),
 C19(H19), C21(H21), C22(H22), C23(H23), C24(H24)
2.c Idealised Me refined as rotating group:
 C1(H1A,H1B,H1C), C11(H11A,H11B,H11C), C26(H26A,H26B,H26C)
;
_olex2_submission_special_instructions 'No special instructions were received'

loop_
_space_group_symop_operation_xyz
'x, y, z'
'x+1/2, -y+1/2, -z'
'-x, y+1/2, -z+1/2'
'-x+1/2, -y, z+1/2'
'-x, -y, -z'
'-x-1/2, y-1/2, z'
'x, -y-1/2, z-1/2'
'x-1/2, y, -z-1/2'

loop_
_atom_site_label
_atom_site_type_symbol
_atom_site_fract_x
_atom_site_fract_y
_atom_site_fract_z
_atom_site_U_iso_or_equiv
_atom_site_adp_type
_atom_site_occupancy
_atom_site_site_symmetry_order
_atom_site_calc_flag
_atom_site_refinement_flags_posn
Br1 Br 0.64613(2) 0.78776(2) 0.75817(2) 0.02805(9) Uani 1 1 d .
O1 O 0.48417(8) 0.70889(12) 0.59487(5) 0.0186(3) Uani 1 1 d .
O2 O 0.44794(8) 0.26237(14) 0.60674(6) 0.0220(3) Uani 1 1 d .
O3 O 0.52101(9) 0.64315(14) 0.51365(6) 0.0252(4) Uani 1 1 d .
N1 N 0.50401(9) 0.50709(16) 0.58074(6) 0.0156(4) Uani 1 1 d .
H1 H 0.520083 0.446066 0.560605 0.019 Uiso 1 1 calc R
N2 N 0.53720(10) 0.29912(15) 0.67179(7) 0.0172(4) Uani 1 1 d .
N3 N 0.40208(9) 0.52069(16) 0.64411(6) 0.0151(4) Uani 1 1 d .
N4 N 0.38718(10) 0.58245(17) 0.69010(7) 0.0204(4) Uani 1 1 d .
N5 N 0.32131(10) 0.63576(18) 0.68640(7) 0.0230(4) Uani 1 1 d .
C1 C 0.54949(19) 0.8953(3) 0.56485(13) 0.0532(9) Uani 1 1 d .
H1A H 0.586062 0.877487 0.592996 0.080 Uiso 1 1 calc GR
H1B H 0.544430 0.985208 0.560651 0.080 Uiso 1 1 calc GR
H1C H 0.567467 0.858904 0.531720 0.080 Uiso 1 1 calc GR
C2 C 0.47342(15) 0.8406(2) 0.57897(9) 0.0261(5) Uani 1 1 d .
C3 C 0.50417(11) 0.62389(19) 0.55936(8) 0.0171(4) Uani 1 1 d .
C4 C 0.47952(11) 0.47565(18) 0.63386(8) 0.0142(4) Uani 1 1 d .
C5 C 0.48377(12) 0.33070(19) 0.63543(8) 0.0164(4) Uani 1 1 d .
C6 C 0.56762(13) 0.17389(19) 0.67682(9) 0.0227(5) Uani 1 1 d .
H6A H 0.529779 0.113900 0.663298 0.027 Uiso 1 1 calc R
H6B H 0.576399 0.155348 0.714568 0.027 Uiso 1 1 calc R
C7 C 0.64174(13) 0.1580(2) 0.64669(9) 0.0222(5) Uani 1 1 d .
C8 C 0.65952(15) 0.2284(2) 0.60316(11) 0.0378(6) Uani 1 1 d .
H8 H 0.625027 0.290496 0.591628 0.045 Uiso 1 1 calc R
C9 C 0.72725(17) 0.2103(3) 0.57569(13) 0.0513(8) Uani 1 1 d .
H9 H 0.738620 0.260229 0.545863 0.062 Uiso 1 1 calc R
C10 C 0.77706(16) 0.1215(3) 0.59139(12) 0.0482(8) Uani 1 1 d .
H10 H 0.823485 0.109664 0.572929 0.058 Uiso 1 1 calc R
C11 C 0.44167(16) 0.8983(2) 0.62902(10) 0.0329(6) Uani 1 1 d .
H11A H 0.394126 0.856672 0.638614 0.049 Uiso 1 1 calc GR
H11B H 0.431850 0.986519 0.623031 0.049 Uiso 1 1 calc GR
H11C H 0.478560 0.888781 0.657700 0.049 Uiso 1 1 calc GR
C12 C 0.56864(11) 0.40450(19) 0.69655(8) 0.0166(4) Uani 1 1 d .
C13 C 0.62435(12) 0.4070(2) 0.73513(8) 0.0208(5) Uani 1 1 d .
H13 H 0.646250 0.332727 0.748257 0.025 Uiso 1 1 calc R
C14 C 0.64715(12) 0.5224(2) 0.75401(8) 0.0219(5) Uani 1 1 d .
H14 H 0.685468 0.528002 0.780306 0.026 Uiso 1 1 calc R
C15 C 0.61374(12) 0.6290(2) 0.73430(8) 0.0190(4) Uani 1 1 d .
C16 C 0.55717(12) 0.62622(19) 0.69596(8) 0.0181(4) Uani 1 1 d .
H16 H 0.534339 0.700298 0.683377 0.022 Uiso 1 1 calc R
C17 C 0.53552(11) 0.51205(19) 0.67693(8) 0.0152(4) Uani 1 1 d .
C18 C 0.75974(17) 0.0495(3) 0.63390(12) 0.0536(9) Uani 1 1 d .
H18 H 0.793833 -0.014054 0.644444 0.064 Uiso 1 1 calc R
C19 C 0.69281(17) 0.0679(3) 0.66208(11) 0.0441(7) Uani 1 1 d .
H19 H 0.682198 0.018185 0.692103 0.053 Uiso 1 1 calc R
C20 C 0.29206(12) 0.61163(19) 0.63684(8) 0.0185(4) Uani 1 1 d .
C21 C 0.22487(12) 0.6545(2) 0.61310(9) 0.0240(5) Uani 1 1 d .
H21 H 0.190140 0.706054 0.631598 0.029 Uiso 1 1 calc R
C22 C 0.21173(13) 0.6187(2) 0.56214(9) 0.0273(5) Uani 1 1 d .
H22 H 0.167489 0.647728 0.544559 0.033 Uiso 1 1 calc R
C23 C 0.26220(13) 0.5401(2) 0.53523(9) 0.0276(5) Uani 1 1 d .
H23 H 0.250030 0.515398 0.500272 0.033 Uiso 1 1 calc R
C24 C 0.32858(13) 0.4974(2) 0.55750(9) 0.0225(5) Uani 1 1 d .
H24 H 0.362407 0.444355 0.538984 0.027 Uiso 1 1 calc R
C25 C 0.34323(11) 0.53699(18) 0.60924(8) 0.0155(4) Uani 1 1 d .
C26 C 0.4148(2) 0.8470(3) 0.53512(11) 0.0509(8) Uani 1 1 d .
H26A H 0.436355 0.811990 0.502749 0.076 Uiso 1 1 calc GR
H26B H 0.400603 0.933610 0.528971 0.076 Uiso 1 1 calc GR
H26C H 0.369656 0.799601 0.545339 0.076 Uiso 1 1 calc GR

loop_
_atom_site_aniso_label
_atom_site_aniso_U_11
_atom_site_aniso_U_22
_atom_site_aniso_U_33
_atom_site_aniso_U_23
_atom_site_aniso_U_13
_atom_site_aniso_U_12
Br1 0.03431(15) 0.02332(13) 0.02653(13) -0.00544(9) -0.00819(10) -0.00633(10)
O1 0.0275(8) 0.0135(7) 0.0148(7) -0.0009(6) 0.0016(6) -0.0003(6)
O2 0.0230(8) 0.0192(8) 0.0238(8) -0.0015(6) -0.0041(6) -0.0041(6)
O3 0.0388(10) 0.0216(8) 0.0151(8) 0.0000(6) 0.0068(7) -0.0041(7)
N1 0.0179(9) 0.0150(8) 0.0138(9) -0.0022(7) 0.0032(7) 0.0017(7)
N2 0.0185(9) 0.0151(8) 0.0181(9) 0.0013(7) -0.0019(7) -0.0003(7)
N3 0.0138(9) 0.0180(9) 0.0134(9) -0.0009(7) -0.0002(7) 0.0001(7)
N4 0.0208(10) 0.0265(10) 0.0138(9) -0.0022(7) 0.0019(7) 0.0023(8)
N5 0.0188(10) 0.0327(11) 0.0176(9) -0.0043(8) 0.0012(7) 0.0037(8)
C1 0.071(2) 0.0286(14) 0.060(2) -0.0069(13) 0.0316(17) -0.0206(15)
C2 0.0443(15) 0.0116(10) 0.0225(12) 0.0024(9) 0.0024(10) 0.0004(10)
C3 0.0157(10) 0.0188(10) 0.0167(11) -0.0031(8) -0.0002(8) -0.0021(8)
C4 0.0132(10) 0.0151(10) 0.0144(10) 0.0004(8) -0.0004(8) 0.0001(8)
C5 0.0159(10) 0.0164(10) 0.0168(10) 0.0001(8) 0.0036(8) -0.0022(8)
C6 0.0279(12) 0.0146(10) 0.0257(12) 0.0050(9) -0.0044(9) -0.0007(9)
C7 0.0238(12) 0.0191(11) 0.0236(11) -0.0052(9) -0.0094(9) 0.0026(9)
C8 0.0366(15) 0.0328(14) 0.0441(16) 0.0067(12) 0.0099(12) 0.0120(12)
C9 0.0480(18) 0.0543(19) 0.0517(19) 0.0009(15) 0.0206(15) 0.0091(16)
C10 0.0288(15) 0.077(2) 0.0390(17) -0.0256(16) -0.0050(12) 0.0142(15)
C11 0.0500(16) 0.0189(12) 0.0300(13) -0.0038(10) 0.0059(12) 0.0034(11)
C12 0.0155(10) 0.0182(10) 0.0160(10) 0.0013(8) 0.0023(8) -0.0029(8)
C13 0.0210(11) 0.0218(11) 0.0197(11) 0.0039(8) -0.0033(9) 0.0010(9)
C14 0.0199(11) 0.0284(12) 0.0175(11) 0.0005(9) -0.0053(9) -0.0010(9)
C15 0.0208(11) 0.0193(10) 0.0167(11) -0.0033(8) -0.0012(8) -0.0052(9)
C16 0.0189(11) 0.0179(10) 0.0175(11) -0.0010(8) -0.0003(8) 0.0002(8)
C17 0.0130(10) 0.0185(10) 0.0141(10) 0.0006(8) 0.0002(8) -0.0004(8)
C18 0.0441(18) 0.071(2) 0.0455(18) -0.0122(16) -0.0144(14) 0.0380(16)
C19 0.0497(18) 0.0491(17) 0.0335(15) 0.0043(13) -0.0095(13) 0.0229(14)
C20 0.0167(11) 0.0212(11) 0.0176(11) -0.0010(8) 0.0024(8) -0.0008(8)
C21 0.0172(11) 0.0284(12) 0.0265(12) -0.0007(10) 0.0010(9) 0.0048(9)
C22 0.0183(12) 0.0359(13) 0.0276(13) 0.0016(10) -0.0080(10) 0.0024(10)
C23 0.0260(13) 0.0372(14) 0.0195(11) -0.0072(10) -0.0066(9) -0.0003(11)
C24 0.0197(11) 0.0278(12) 0.0200(11) -0.0072(9) -0.0001(9) 0.0008(9)
C25 0.0131(10) 0.0156(10) 0.0177(10) 0.0012(8) 0.0002(8) -0.0003(8)
C26 0.083(2) 0.0336(15) 0.0361(16) -0.0012(12) -0.0177(15) 0.0265(16)

loop_
_atom_type_symbol
_atom_type_description
_atom_type_scat_dispersion_real
_atom_type_scat_dispersion_imag
_atom_type_scat_source
C C 0.0033 0.0016 'International Tables Vol C Tables 4.2.6.8 and 6.1.1.4'
H H 0.0000 0.0000 'International Tables Vol C Tables 4.2.6.8 and 6.1.1.4'
Br Br -0.2901 2.4595 'International Tables Vol C Tables 4.2.6.8 and 6.1.1.4'
N N 0.0061 0.0033 'International Tables Vol C Tables 4.2.6.8 and 6.1.1.4'
O O 0.0106 0.0060 'International Tables Vol C Tables 4.2.6.8 and 6.1.1.4'

loop_
_geom_angle_atom_site_label_1
_geom_angle_atom_site_label_2
_geom_angle_atom_site_label_3
_geom_angle
C3 O1 C2 120.52(16)
C3 N1 H1 117.2
C3 N1 C4 125.50(17)
C4 N1 H1 117.2
C5 N2 C6 123.01(18)
C5 N2 C12 111.73(17)
C12 N2 C6 124.30(17)
N4 N3 C4 119.30(16)
N4 N3 C25 109.98(16)
C25 N3 C4 128.88(16)
N5 N4 N3 109.00(16)
N4 N5 C20 108.34(17)
H1A C1 H1B 109.5
H1A C1 H1C 109.5
H1B C1 H1C 109.5
C2 C1 H1A 109.5
C2 C1 H1B 109.5
C2 C1 H1C 109.5
O1 C2 C1 109.0(2)
O1 C2 C11 102.21(17)
O1 C2 C26 109.14(19)
C1 C2 C11 111.4(2)
C1 C2 C26 114.3(2)
C26 C2 C11 110.1(2)
O1 C3 N1 111.42(17)
O3 C3 O1 126.25(19)
O3 C3 N1 122.33(19)
N1 C4 N3 111.18(16)
N1 C4 C5 104.02(15)
N1 C4 C17 114.35(16)
N3 C4 C5 111.72(16)
N3 C4 C17 112.82(16)
C17 C4 C5 102.04(16)
O2 C5 N2 127.84(19)
O2 C5 C4 124.56(19)
N2 C5 C4 107.48(17)
N2 C6 H6A 109.2
N2 C6 H6B 109.2
N2 C6 C7 112.02(18)
H6A C6 H6B 107.9
C7 C6 H6A 109.2
C7 C6 H6B 109.2
C8 C7 C6 122.4(2)
C8 C7 C19 117.9(2)
C19 C7 C6 119.7(2)
C7 C8 H8 119.4
C7 C8 C9 121.2(3)
C9 C8 H8 119.4
C8 C9 H9 119.9
C10 C9 C8 120.3(3)
C10 C9 H9 119.9
C9 C10 H10 120.3
C9 C10 C18 119.3(3)
C18 C10 H10 120.3
C2 C11 H11A 109.5
C2 C11 H11B 109.5
C2 C11 H11C 109.5
H11A C11 H11B 109.5
H11A C11 H11C 109.5
H11B C11 H11C 109.5
C13 C12 N2 127.39(19)
C13 C12 C17 122.18(19)
C17 C12 N2 110.43(17)
C12 C13 H13 121.2
C12 C13 C14 117.6(2)
C14 C13 H13 121.2
C13 C14 H14 120.1
C15 C14 C13 119.7(2)
C15 C14 H14 120.1
C14 C15 Br1 120.36(16)
C14 C15 C16 122.5(2)
C16 C15 Br1 117.10(16)
C15 C16 H16 121.2
C17 C16 C15 117.5(2)
C17 C16 H16 121.2
C12 C17 C4 108.20(17)
C16 C17 C4 131.39(18)
C16 C17 C12 120.38(19)
C10 C18 H18 119.5
C10 C18 C19 120.9(3)
C19 C18 H18 119.5
C7 C19 C18 120.4(3)
C7 C19 H19 119.8
C18 C19 H19 119.8
N5 C20 C21 129.82(19)
N5 C20 C25 108.91(18)
C25 C20 C21 121.21(19)
C20 C21 H21 121.5
C22 C21 C20 117.0(2)
C22 C21 H21 121.5
C21 C22 H22 119.3
C21 C22 C23 121.5(2)
C23 C22 H22 119.3
C22 C23 H23 118.7
C24 C23 C22 122.6(2)
C24 C23 H23 118.7
C23 C24 H24 122.0
C23 C24 C25 115.9(2)
C25 C24 H24 122.0
N3 C25 C20 103.75(17)
N3 C25 C24 134.54(19)
C20 C25 C24 121.71(19)
C2 C26 H26A 109.5
C2 C26 H26B 109.5
C2 C26 H26C 109.5
H26A C26 H26B 109.5
H26A C26 H26C 109.5
H26B C26 H26C 109.5

loop_
_geom_bond_atom_site_label_1
_geom_bond_atom_site_label_2
_geom_bond_distance
Br1 C15 1.905(2)
O1 C2 1.490(3)
O1 C3 1.333(2)
O2 C5 1.213(2)
O3 C3 1.214(2)
N1 H1 0.8800
N1 C3 1.372(3)
N1 C4 1.454(3)
N2 C5 1.360(3)
N2 C6 1.459(3)
N2 C12 1.412(3)
N3 N4 1.369(2)
N3 C4 1.470(3)
N3 C25 1.373(3)
N4 N5 1.297(2)
N5 C20 1.383(3)
C1 H1A 0.9800
C1 H1B 0.9800
C1 H1C 0.9800
C1 C2 1.506(4)
C2 C11 1.520(3)
C2 C26 1.518(4)
C4 C5 1.567(3)
C4 C17 1.522(3)
C6 H6A 0.9900
C6 H6B 0.9900
C6 C7 1.521(3)
C7 C8 1.376(4)
C7 C19 1.380(3)
C8 H8 0.9500
C8 C9 1.394(4)
C9 H9 0.9500
C9 C10 1.358(4)
C10 H10 0.9500
C10 C18 1.363(5)
C11 H11A 0.9800
C11 H11B 0.9800
C11 H11C 0.9800
C12 C13 1.385(3)
C12 C17 1.391(3)
C13 H13 0.9500
C13 C14 1.393(3)
C14 H14 0.9500
C14 C15 1.385(3)
C15 C16 1.392(3)
C16 H16 0.9500
C16 C17 1.377(3)
C18 H18 0.9500
C18 C19 1.392(4)
C19 H19 0.9500
C20 C21 1.405(3)
C20 C25 1.396(3)
C21 H21 0.9500
C21 C22 1.368(3)
C22 H22 0.9500
C22 C23 1.405(3)
C23 H23 0.9500
C23 C24 1.377(3)
C24 H24 0.9500
C24 C25 1.404(3)
C26 H26A 0.9800
C26 H26B 0.9800
C26 H26C 0.9800

loop_
_geom_torsion_atom_site_label_1
_geom_torsion_atom_site_label_2
_geom_torsion_atom_site_label_3
_geom_torsion_atom_site_label_4
_geom_torsion
Br1 C15 C16 C17 177.46(15)
N1 C4 C5 O2 -60.2(2)
N1 C4 C5 N2 116.21(17)
N1 C4 C17 C12 -108.40(19)
N1 C4 C17 C16 69.5(3)
N2 C6 C7 C8 -26.8(3)
N2 C6 C7 C19 155.1(2)
N2 C12 C13 C14 179.8(2)
N2 C12 C17 C4 -2.4(2)
N2 C12 C17 C16 179.35(18)
N3 N4 N5 C20 -1.2(2)
N3 C4 C5 O2 59.8(3)
N3 C4 C5 N2 -123.77(17)
N3 C4 C17 C12 123.24(18)
N3 C4 C17 C16 -58.8(3)
N4 N3 C4 N1 -133.09(18)
N4 N3 C4 C5 111.19(19)
N4 N3 C4 C17 -3.1(2)
N4 N3 C25 C20 -0.2(2)
N4 N3 C25 C24 179.2(2)
N4 N5 C20 C21 -176.0(2)
N4 N5 C20 C25 1.1(2)
N5 C20 C21 C22 177.5(2)
N5 C20 C25 N3 -0.5(2)
N5 C20 C25 C24 180.0(2)
C2 O1 C3 O3 6.0(3)
C2 O1 C3 N1 -174.19(18)
C3 O1 C2 C1 -69.1(3)
C3 O1 C2 C11 172.93(19)
C3 O1 C2 C26 56.4(3)
C3 N1 C4 N3 54.4(2)
C3 N1 C4 C5 174.78(18)
C3 N1 C4 C17 -74.8(2)
C4 N1 C3 O1 4.7(3)
C4 N1 C3 O3 -175.46(19)
C4 N3 N4 N5 166.78(17)
C4 N3 C25 C20 -164.35(18)
C4 N3 C25 C24 15.0(4)
C5 N2 C6 C7 95.6(2)
C5 N2 C12 C13 -179.7(2)
C5 N2 C12 C17 0.4(2)
C5 C4 C17 C12 3.2(2)
C5 C4 C17 C16 -178.8(2)
C6 N2 C5 O2 8.7(3)
C6 N2 C5 C4 -167.51(18)
C6 N2 C12 C13 -10.6(3)
C6 N2 C12 C17 169.50(19)
C6 C7 C8 C9 -178.8(3)
C6 C7 C19 C18 177.9(3)
C7 C8 C9 C10 0.4(5)
C8 C7 C19 C18 -0.3(4)
C8 C9 C10 C18 0.7(5)
C9 C10 C18 C19 -1.6(5)
C10 C18 C19 C7 1.4(5)
C12 N2 C5 O2 178.0(2)
C12 N2 C5 C4 1.7(2)
C12 N2 C6 C7 -72.3(3)
C12 C13 C14 C15 0.4(3)
C13 C12 C17 C4 177.68(19)
C13 C12 C17 C16 -0.5(3)
C13 C14 C15 Br1 -178.23(16)
C13 C14 C15 C16 0.3(3)
C14 C15 C16 C17 -1.1(3)
C15 C16 C17 C4 -176.5(2)
C15 C16 C17 C12 1.2(3)
C17 C4 C5 O2 -179.40(19)
C17 C4 C5 N2 -3.0(2)
C17 C12 C13 C14 -0.3(3)
C19 C7 C8 C9 -0.6(4)
C20 C21 C22 C23 1.6(4)
C21 C20 C25 N3 176.8(2)
C21 C20 C25 C24 -2.6(3)
C21 C22 C23 C24 -2.0(4)
C22 C23 C24 C25 0.1(3)
C23 C24 C25 N3 -177.1(2)
C23 C24 C25 C20 2.1(3)
C25 N3 N4 N5 0.9(2)
C25 N3 C4 N1 29.8(3)
C25 N3 C4 C5 -85.9(2)
C25 N3 C4 C17 159.84(19)
C25 C20 C21 C22 0.7(3)
